data_7225810
loop_
_publ_author_name
'Xiao, Yu'
'Wang, Shuai-Hua'
'Xu, Jian-Gang'
'Sun, Cai'
'Li, Rong'
'Zhao, Ya-Ping'
'Yan, Yong'
'Zheng, Fa-Kun'
'Guo, Guo-Cong'

_publ_section_title
;
 An enhanced extended hook method to realize tetranuclear metal clusters
 embedded in energetic metal--organic framework channels
;
_journal_issue 31
_journal_name_full CrystEngComm
_journal_page_first 5803
_journal_paper_doi 10.1039/C6CE00892E
_journal_volume 18
_journal_year 2016
_chemical_formula_moiety 'C28 H41.70 N12.40 O18.45 Zn4'
_chemical_formula_sum 'C28 H41.7 N12.4 O18.45 Zn4'
_chemical_formula_weight 1108.72
_chemical_melting_point ?
_chemical_name_common 'C28 H41.70 N12.40 O18.45 Zn4'
_space_group_crystal_system tetragonal
_space_group_IT_number 81
_space_group_name_Hall 'P -4'
_space_group_name_H-M_alt 'P -4'
_symmetry_space_group_name_Hall 'P -4'
_symmetry_space_group_name_H-M 'P -4'
_atom_sites_solution_hydrogens mixed
_atom_sites_solution_primary direct
_atom_sites_solution_secondary difmap
_audit_creation_method SHELXL-2014/6
_audit_update_record
;
2016-06-15 deposited with the CCDC.
2016-07-04 downloaded from the CCDC.
;
_cell_angle_alpha 90
_cell_angle_beta 90
_cell_angle_gamma 90
_cell_formula_units_Z 2
_cell_length_a 14.952(2)
_cell_length_b 14.952(2)
_cell_length_c 9.0826(18)
_cell_measurement_reflns_used 8054
_cell_measurement_temperature 293(2)
_cell_measurement_theta_max 27.5
_cell_measurement_theta_min 3.0
_cell_volume 2030.5(6)
_computing_cell_refinement 'CrystalClear-SM Expert 2.1 b45 (Rigaku, 2015)'
_computing_data_collection 'CrystalClear-SM Expert 2.1 b45 (Rigaku, 2015)'
_computing_data_reduction 'CrystalClear-SM Expert 2.1 b45 (Rigaku, 2015)'
_computing_publication_material 'SHELXL-2014/6 (Sheldrick, 2014)'
_computing_structure_refinement 'SHELXL-2014/6 (Sheldrick, 2014)'
_computing_structure_solution 'SHELXL-2014/6 (Sheldrick, 2014)'
_diffrn_ambient_temperature 293(2)
_diffrn_detector_area_resol_mean 5.8140
_diffrn_measured_fraction_theta_full 0.996
_diffrn_measured_fraction_theta_max 0.997
_diffrn_measurement_device_type 'Rigaku Pilatus 200K'
_diffrn_measurement_method CCD_Profile_fitting
_diffrn_radiation_type MoK\a
_diffrn_radiation_wavelength 0.71073
_diffrn_reflns_av_R_equivalents 0.0242
_diffrn_reflns_av_unetI/netI 0.0420
_diffrn_reflns_Laue_measured_fraction_full 0.996
_diffrn_reflns_Laue_measured_fraction_max 0.997
_diffrn_reflns_limit_h_max 19
_diffrn_reflns_limit_h_min -19
_diffrn_reflns_limit_k_max 16
_diffrn_reflns_limit_k_min -19
_diffrn_reflns_limit_l_max 11
_diffrn_reflns_limit_l_min -11
_diffrn_reflns_number 21606
_diffrn_reflns_point_group_measured_fraction_full 0.997
_diffrn_reflns_point_group_measured_fraction_max 0.998
_diffrn_reflns_theta_full 25.242
_diffrn_reflns_theta_max 27.482
_diffrn_reflns_theta_min 3.046
_diffrn_source 'Rotating Anode'
_exptl_absorpt_coefficient_mu 2.426
_exptl_absorpt_correction_T_max 1.000
_exptl_absorpt_correction_T_min 0.860
_exptl_absorpt_correction_type multi-scan
_exptl_crystal_colour Orange
_exptl_crystal_density_diffrn 1.813
_exptl_crystal_density_meas ?
_exptl_crystal_density_method 'not measured'
_exptl_crystal_description Block
_exptl_crystal_F_000 1128
_exptl_crystal_size_max 0.334
_exptl_crystal_size_mid 0.331
_exptl_crystal_size_min 0.24
_refine_diff_density_max 0.707
_refine_diff_density_min -1.063
_refine_diff_density_rms 0.114
_refine_ls_abs_structure_details
;
;
_refine_ls_extinction_method none
_refine_ls_goodness_of_fit_ref 1.007
_refine_ls_hydrogen_treatment mixed
_refine_ls_matrix_type full
_refine_ls_number_parameters 316
_refine_ls_number_reflns 4655
_refine_ls_number_restraints 49
_refine_ls_restrained_S_all 1.021
_refine_ls_R_factor_all 0.0421
_refine_ls_R_factor_gt 0.0393
_refine_ls_shift/su_max 0.000
_refine_ls_shift/su_mean 0.000
_refine_ls_structure_factor_coef Fsqd
_refine_ls_weighting_details 'w=1/[\s^2^(Fo^2^)+(0.0520P)^2^+2.7000P] where P=(Fo^2^+2Fc^2^)/3'
_refine_ls_weighting_scheme calc
_refine_ls_wR_factor_gt 0.1022
_refine_ls_wR_factor_ref 0.1033
_reflns_Friedel_coverage 0.877
_reflns_Friedel_fraction_full 0.998
_reflns_Friedel_fraction_max 0.999
_reflns_number_gt 4278
_reflns_number_total 4655
_reflns_threshold_expression 'I > 2\s(I)'
_cod_data_source_file c6ce00892e2.cif
_cod_data_source_block 1
_cod_depositor_comments
;
The following automatic conversions were performed:

'_chemical_melting_point' value 'not measured' was changed to '?' -
the value is undefined or not given.

'_exptl_absorpt_correction_type' value 'Multi-scan' changed to
'multi-scan' according to
/usr/data/users/saulius/crontab/automatic-downloads/rss-feeds/RSC/lib/dictionaries/cif_core.dic
dictionary named 'cif_core.dic' version 2.4.2 from 2011-04-26.

'_exptl_crystal_density_meas' value 'not measured' was changed to '?'
- the value is perceived as not measured.

Automatic conversion script
Id: cif_fix_values 4268 2015-11-12 08:31:59Z antanas 

 Adding full bibliography for 7225810.cif.
;
_cod_original_cell_volume 2030.5(7)
_cod_original_formula_sum 'C28 H41.70 N12.40 O18.45 Zn4'
_cod_database_code 7225810
_shelx_space_group_comment
;
The symmetry employed for this shelxl refinement is uniquely defined
by the following loop, which should always be used as a source of
symmetry information in preference to the above space-group names.
They are only intended as comments.
;
_shelxl_version_number 2014/6

loop_
_space_group_symop_operation_xyz
'x, y, z'
'-x, -y, z'
'y, -x, -z'
'-y, x, -z'

loop_
_atom_site_label
_atom_site_type_symbol
_atom_site_fract_x
_atom_site_fract_y
_atom_site_fract_z
_atom_site_U_iso_or_equiv
_atom_site_adp_type
_atom_site_occupancy
_atom_site_site_symmetry_order
_atom_site_calc_flag
_atom_site_refinement_flags_posn
_atom_site_refinement_flags_adp
_atom_site_refinement_flags_occupancy
_atom_site_disorder_assembly
_atom_site_disorder_group
Zn1 Zn 0.29197(5) 0.00616(7) 1.01181(8) 0.01962(17) Uani 1 1 d . . . . .
Zn2 Zn 0.50719(11) 0.33627(7) -0.00282(18) 0.0501(3) Uani 1 1 d . . . . .
O2WA O 0.4711(9) 0.2046(7) -0.0571(16) 0.055(4) Uani 0.80(2) 1 d . . P A 1
O2WB O 0.513(4) 0.206(3) 0.024(6) 0.055(4) Uani 0.20(2) 1 d . . P A 2
O11 O 0.4362(7) 0.3219(8) 0.1853(11) 0.068(3) Uani 1 1 d . . . . .
O12 O 0.3147(6) 0.4008(7) 0.1647(11) 0.064(3) Uani 1 1 d . . . . .
N11 N 0.0881(5) 0.2006(5) 1.0520(7) 0.0243(15) Uani 1 1 d . . . . .
N12 N 0.0696(7) 0.1400(7) 1.1555(13) 0.047(3) Uani 1 1 d . . . . .
N13 N 0.1367(8) 0.0837(7) 1.1690(12) 0.050(3) Uani 1 1 d . . . . .
N14 N 0.1988(5) 0.1039(5) 1.0647(8) 0.0269(17) Uani 1 1 d . . . . .
N15 N 0.2314(8) 0.2598(8) 0.6219(10) 0.055(3) Uani 1 1 d D . . . .
H15C H 0.2229(19) 0.3143(14) 0.651(3) 0.066 Uiso 1 1 d D U . . .
C11 C 0.1701(6) 0.1743(6) 0.9976(15) 0.0365(17) Uani 1 1 d . . . . .
C12 C 0.2253(8) 0.2282(9) 0.8895(11) 0.046(2) Uani 1 1 d . . . . .
H12A H 0.2163 0.2919 0.9035 0.056 Uiso 1 1 calc R U . . .
H12B H 0.2885 0.2146 0.8990 0.056 Uiso 1 1 calc R U . . .
C13 C 0.1909(9) 0.1990(10) 0.7488(14) 0.058(3) Uani 1 1 d D . . . .
H13A H 0.1261 0.2035 0.7483 0.070 Uiso 1 1 calc R U . . .
H13B H 0.2070 0.1370 0.7321 0.070 Uiso 1 1 calc R U . . .
C14 C 0.3308(8) 0.2423(11) 0.6058(15) 0.053(4) Uani 1 1 d D . . . .
H14A H 0.3609 0.2575 0.6970 0.064 Uiso 1 1 calc R U . . .
H14B H 0.3406 0.1792 0.5867 0.064 Uiso 1 1 calc R U . . .
C15 C 0.3695(8) 0.2964(13) 0.4823(18) 0.080(5) Uani 1 1 d . . . . .
H15A H 0.3740 0.3583 0.5135 0.096 Uiso 1 1 calc R U . . .
H15B H 0.4296 0.2752 0.4620 0.096 Uiso 1 1 calc R U . . .
C16 C 0.3188(9) 0.2925(10) 0.3506(16) 0.062(4) Uani 1 1 d . . . . .
H16A H 0.3235 0.2296 0.3211 0.075 Uiso 1 1 calc R U . . .
C17 C 0.3586(7) 0.3426(8) 0.2203(12) 0.041(2) Uani 1 1 d . . . . .
C18 C 0.2228(10) 0.3072(16) 0.3591(17) 0.084(7) Uani 1 1 d . . . . .
H18A H 0.1953 0.2949 0.2645 0.101 Uiso 1 1 calc R U . . .
H18B H 0.2105 0.3689 0.3851 0.101 Uiso 1 1 calc R U . . .
C19 C 0.1821(10) 0.2394(12) 0.486(2) 0.092(6) Uani 1 1 d D . . . .
H19A H 0.1186 0.2498 0.4993 0.110 Uiso 1 1 calc R U . . .
H19B H 0.1909 0.1775 0.4575 0.110 Uiso 1 1 calc R U . . .
O21 O 0.4170(5) -0.0687(5) 0.8775(7) 0.0340(17) Uani 1 1 d . . . . .
O22 O 0.3403(5) 0.0520(4) 0.8170(7) 0.0301(14) Uani 1 1 d . . . . .
O23 O 0.3405(5) -0.0326(4) 0.2102(7) 0.0309(15) Uani 1 1 d . . . . .
O24 O 0.4242(7) 0.0822(6) 0.1641(8) 0.053(2) Uani 1 1 d . . . . .
C21 C 0.4013(6) -0.0047(8) 0.7920(7) 0.0213(17) Uani 1 1 d . . . . .
C22 C 0.4532(6) 0.0005(7) 0.6511(7) 0.0183(17) Uani 1 1 d . . . . .
C23 C 0.4068(4) 0.0072(6) 0.5155(8) 0.0219(14) Uani 1 1 d . . . . .
H23A H 0.3449 0.0129 0.5151 0.026 Uiso 1 1 calc R U . . .
C24 C 0.4528(6) 0.0055(7) 0.3843(8) 0.0213(19) Uani 1 1 d . . . . .
C25 C 0.4029(6) 0.0204(6) 0.2401(8) 0.023(2) Uani 1 1 d . . . . .
OH O 0.411(2) 0.401(3) -0.112(3) 0.044(4) Uani 0.6 1 d . U P A 1
H1A H 0.4392 0.4199 -0.1837 0.066 Uiso 0.6 1 d R U P A 1
O3W O -0.0218(14) 0.162(2) 0.511(4) 0.130(10) Uani 0.5 1 d . . P B 1
N31 N 0.427(6) 0.412(7) -0.126(7) 0.065(9) Uani 0.4 1 d D U P A 2
N32 N 0.452(2) 0.443(2) -0.239(3) 0.066(6) Uani 0.4 1 d D U P A 2
N33 N 0.5000 0.5000 -0.327(3) 0.116(6) Uani 0.8 2 d DS TU P A 2
O5W O 0.0000 0.0000 0.585(6) 0.12(2) Uani 0.25 2 d S TU P C 2
O4W O 0.5615(8) 0.2100(8) 0.3064(16) 0.093(4) Uani 1 1 d . . . . .

loop_
_atom_site_aniso_label
_atom_site_aniso_U_11
_atom_site_aniso_U_22
_atom_site_aniso_U_33
_atom_site_aniso_U_23
_atom_site_aniso_U_13
_atom_site_aniso_U_12
Zn1 0.0206(4) 0.0228(4) 0.0154(3) 0.0055(5) -0.0007(4) -0.0004(4)
Zn2 0.0510(7) 0.0390(5) 0.0602(7) -0.0043(8) 0.0172(10) 0.0008(6)
O2WA 0.069(8) 0.035(4) 0.062(8) -0.005(6) 0.030(6) -0.020(6)
O2WB 0.069(8) 0.035(4) 0.062(8) -0.005(6) 0.030(6) -0.020(6)
O11 0.055(6) 0.096(8) 0.052(6) 0.034(5) 0.020(4) 0.030(5)
O12 0.046(5) 0.086(7) 0.060(5) 0.047(5) 0.012(4) 0.013(5)
N11 0.028(4) 0.025(4) 0.020(3) 0.008(3) 0.006(3) 0.004(3)
N12 0.042(5) 0.052(6) 0.048(6) 0.021(5) 0.028(5) 0.017(5)
N13 0.055(6) 0.056(6) 0.038(5) 0.020(5) 0.029(5) 0.015(5)
N14 0.021(4) 0.027(4) 0.032(4) 0.005(3) 0.006(3) 0.009(3)
N15 0.069(9) 0.061(7) 0.036(5) 0.006(5) 0.022(5) -0.001(6)
C11 0.037(5) 0.039(5) 0.034(4) 0.014(5) 0.018(5) 0.012(3)
C12 0.036(7) 0.050(8) 0.053(6) 0.003(6) 0.004(5) 0.001(4)
C13 0.041(7) 0.057(8) 0.077(8) -0.017(8) -0.001(6) 0.009(5)
C14 0.035(6) 0.084(10) 0.041(7) 0.038(7) 0.000(5) 0.003(6)
C15 0.040(6) 0.137(13) 0.062(9) 0.045(10) 0.017(7) -0.009(7)
C16 0.052(8) 0.059(8) 0.076(9) 0.042(7) 0.035(7) 0.016(6)
C17 0.037(6) 0.038(6) 0.048(6) 0.009(5) 0.011(5) 0.004(4)
C18 0.038(7) 0.17(2) 0.048(8) 0.052(10) -0.001(6) -0.005(10)
C19 0.058(8) 0.125(14) 0.092(14) 0.069(13) -0.010(10) 0.004(8)
O21 0.040(4) 0.039(4) 0.023(3) 0.016(3) 0.004(3) 0.008(3)
O22 0.032(4) 0.029(3) 0.029(3) 0.002(3) 0.012(3) 0.007(3)
O23 0.028(3) 0.043(4) 0.022(3) 0.002(3) -0.006(3) 0.000(3)
O24 0.079(7) 0.053(5) 0.026(4) 0.022(4) 0.001(4) 0.006(5)
C21 0.016(4) 0.034(5) 0.014(3) -0.001(4) -0.002(3) -0.009(4)
C22 0.020(4) 0.022(4) 0.013(3) 0.001(4) -0.007(3) -0.006(4)
C23 0.016(2) 0.033(4) 0.017(3) 0.002(4) -0.007(3) 0.000(3)
C24 0.025(5) 0.021(4) 0.018(3) 0.005(4) -0.014(3) 0.002(4)
C25 0.027(5) 0.029(5) 0.014(3) -0.002(3) -0.003(3) 0.000(4)
OH 0.031(11) 0.041(11) 0.059(8) 0.008(7) 0.011(7) 0.000(7)
O3W 0.068(15) 0.20(3) 0.12(2) -0.02(3) 0.043(19) -0.041(17)
N31 0.05(2) 0.060(18) 0.079(15) 0.019(13) 0.012(14) -0.008(15)
N32 0.062(15) 0.059(14) 0.077(13) 0.029(12) 0.007(12) -0.010(10)
N33 0.129(17) 0.123(17) 0.096(12) 0.000 0.000 0.002(16)
O5W 0.12(3) 0.14(3) 0.11(3) 0.000 0.000 0.01(3)
O4W 0.073(7) 0.061(7) 0.146(11) 0.002(7) -0.027(7) -0.009(6)

loop_
_atom_type_symbol
_atom_type_description
_atom_type_scat_dispersion_real
_atom_type_scat_dispersion_imag
_atom_type_scat_source
C C 0.0033 0.0016 'International Tables Vol C Tables 4.2.6.8 and 6.1.1.4'
H H 0.0000 0.0000 'International Tables Vol C Tables 4.2.6.8 and 6.1.1.4'
N N 0.0061 0.0033 'International Tables Vol C Tables 4.2.6.8 and 6.1.1.4'
O O 0.0106 0.0060 'International Tables Vol C Tables 4.2.6.8 and 6.1.1.4'
Zn Zn 0.2839 1.4301 'International Tables Vol C Tables 4.2.6.8 and 6.1.1.4'

loop_
_geom_angle_atom_site_label_1
_geom_angle_atom_site_label_2
_geom_angle_atom_site_label_3
_geom_angle
_geom_angle_site_symmetry_1
_geom_angle_site_symmetry_3
O23 Zn1 O22 138.0(2) 1_556 .
O23 Zn1 N11 107.1(3) 1_556 3_557
O22 Zn1 N11 102.9(3) . 3_557
O23 Zn1 N14 103.6(3) 1_556 .
O22 Zn1 N14 101.7(3) . .
N11 Zn1 N14 95.9(3) 3_557 .
O23 Zn1 C21 116.2(3) 1_556 .
O22 Zn1 C21 28.7(3) . .
N11 Zn1 C21 99.2(3) 3_557 .
N14 Zn1 C21 130.3(3) . .
O2WB Zn2 N31 131(3) . .
O2WB Zn2 O11 79.1(12) . .
N31 Zn2 O11 102.5(19) . .
OH Zn2 O11 95.5(7) . .
O2WB Zn2 O12 84.5(12) . 4_655
N31 Zn2 O12 95(2) . 4_655
OH Zn2 O12 101.7(8) . 4_655
O11 Zn2 O12 161.1(4) . 4_655
OH Zn2 OH 118.0(18) . 4_655
O11 Zn2 OH 88.8(8) . 4_655
O12 Zn2 OH 90.1(7) 4_655 4_655
OH Zn2 O2WA 98.8(11) . .
O11 Zn2 O2WA 87.9(5) . .
O12 Zn2 O2WA 81.7(4) 4_655 .
OH Zn2 O2WA 143.3(10) 4_655 .
O2WB Zn2 N31 122(3) . 4_655
N31 Zn2 N31 107(5) . 4_655
O11 Zn2 N31 84.5(17) . 4_655
O12 Zn2 N31 96.3(15) 4_655 4_655
C17 O11 Zn2 132.9(8) . .
C17 O12 Zn2 134.9(8) . 3_565
N12 N11 C11 104.1(8) . .
N12 N11 Zn1 120.7(6) . 4_557
C11 N11 Zn1 134.5(6) . 4_557
N13 N12 N11 110.0(9) . .
N12 N13 N14 108.3(9) . .
C11 N14 N13 106.5(8) . .
C11 N14 Zn1 133.5(7) . .
N13 N14 Zn1 117.5(6) . .
C19 N15 C14 112.0(11) . .
C19 N15 C13 107.5(10) . .
C14 N15 C13 110.2(10) . .
C19 N15 H15C 112(2) . .
C14 N15 H15C 110(2) . .
C13 N15 H15C 105(2) . .
N14 C11 N11 111.0(8) . .
N14 C11 C12 124.0(10) . .
N11 C11 C12 124.5(10) . .
C13 C12 C11 102.7(9) . .
C13 C12 H12A 111.2 . .
C11 C12 H12A 111.2 . .
C13 C12 H12B 111.2 . .
C11 C12 H12B 111.2 . .
H12A C12 H12B 109.1 . .
C12 C13 N15 109.5(9) . .
C12 C13 H13A 109.8 . .
N15 C13 H13A 109.8 . .
C12 C13 H13B 109.8 . .
N15 C13 H13B 109.8 . .
H13A C13 H13B 108.2 . .
C15 C14 N15 111.0(10) . .
C15 C14 H14A 109.4 . .
N15 C14 H14A 109.4 . .
C15 C14 H14B 109.4 . .
N15 C14 H14B 109.4 . .
H14A C14 H14B 108.0 . .
C16 C15 C14 113.7(12) . .
C16 C15 H15A 108.8 . .
C14 C15 H15A 108.8 . .
C16 C15 H15B 108.8 . .
C14 C15 H15B 108.8 . .
H15A C15 H15B 107.7 . .
C15 C16 C18 118.5(13) . .
C15 C16 C17 115.2(12) . .
C18 C16 C17 110.7(11) . .
C15 C16 H16A 103.4 . .
C18 C16 H16A 103.4 . .
C17 C16 H16A 103.4 . .
O12 C17 O11 125.6(10) . .
O12 C17 C16 118.0(10) . .
O11 C17 C16 116.3(10) . .
C16 C18 C19 108.0(12) . .
C16 C18 H18A 110.1 . .
C19 C18 H18A 110.1 . .
C16 C18 H18B 110.1 . .
C19 C18 H18B 110.1 . .
H18A C18 H18B 108.4 . .
N15 C19 C18 105.9(13) . .
N15 C19 H19A 110.6 . .
C18 C19 H19A 110.6 . .
N15 C19 H19B 110.6 . .
C18 C19 H19B 110.6 . .
H19A C19 H19B 108.7 . .
C21 O22 Zn1 100.8(5) . .
C25 O23 Zn1 106.2(6) . 1_554
O21 C21 O22 122.3(7) . .
O21 C21 C22 118.1(9) . .
O22 C21 C22 119.5(9) . .
O21 C21 Zn1 71.8(5) . .
O22 C21 Zn1 50.5(4) . .
C22 C21 Zn1 169.6(7) . .
C22 C22 C23 119.4(4) 2_655 .
C22 C22 C21 121.2(4) 2_655 .
C23 C22 C21 119.5(7) . .
C24 C23 C22 120.4(6) . .
C24 C23 H23A 119.8 . .
C22 C23 H23A 119.8 . .
C23 C24 C24 119.9(4) . 2_655
C23 C24 C25 119.8(8) . .
C24 C24 C25 120.2(5) 2_655 .
O24 C25 O23 124.1(9) . .
O24 C25 C24 118.6(9) . .
O23 C25 C24 117.3(8) . .
Zn2 OH Zn2 117.4(15) . 3_565
Zn2 OH H1A 101.1 . .
Zn2 OH H1A 116.7 3_565 .
N32 N31 Zn2 121(7) . .
N32 N31 Zn2 117(7) . 3_565
Zn2 N31 Zn2 113(3) . 3_565
N31 N32 N33 156(5) . .
N32 N33 N32 109(3) 2_665 .

loop_
_geom_bond_atom_site_label_1
_geom_bond_atom_site_label_2
_geom_bond_distance
_geom_bond_site_symmetry_2
Zn1 O23 2.027(6) 1_556
Zn1 O22 2.030(6) .
Zn1 N11 2.047(7) 3_557
Zn1 N14 2.076(7) .
Zn1 C21 2.585(8) .
Zn2 O2WB 1.97(4) .
Zn2 N31 1.99(9) .
Zn2 OH 2.00(4) .
Zn2 O11 2.023(9) .
Zn2 O12 2.039(8) 4_655
Zn2 OH 2.06(4) 4_655
Zn2 O2WA 2.100(11) .
Zn2 N31 2.16(11) 4_655
O11 C17 1.242(14) .
O12 C17 1.201(15) .
O12 Zn2 2.039(8) 3_565
N11 N12 1.334(12) .
N11 C11 1.380(12) .
N11 Zn1 2.047(7) 4_557
N12 N13 1.316(12) .
N13 N14 1.360(12) .
N14 C11 1.290(13) .
N15 C19 1.47(2) .
N15 C14 1.516(17) .
N15 C13 1.588(16) .
N15 H15C 0.866(15) .
C11 C12 1.513(13) .
C12 C13 1.445(15) .
C12 H12A 0.9700 .
C12 H12B 0.9700 .
C13 H13A 0.9700 .
C13 H13B 0.9700 .
C14 C15 1.500(17) .
C14 H14A 0.9700 .
C14 H14B 0.9700 .
C15 C16 1.42(2) .
C15 H15A 0.9700 .
C15 H15B 0.9700 .
C16 C18 1.453(19) .
C16 C17 1.521(14) .
C16 H16A 0.9800 .
C18 C19 1.65(2) .
C18 H18A 0.9700 .
C18 H18B 0.9700 .
C19 H19A 0.9700 .
C19 H19B 0.9700 .
O21 C21 1.255(12) .
O22 C21 1.265(13) .
O23 C25 1.254(12) .
O23 Zn1 2.027(6) 1_554
O24 C25 1.197(12) .
C21 C22 1.499(10) .
C22 C22 1.399(17) 2_655
C22 C23 1.418(10) .
C23 C24 1.376(12) .
C23 H23A 0.9300 .
C24 C24 1.420(18) 2_655
C24 C25 1.523(11) .
OH Zn2 2.06(4) 3_565
OH H1A 0.8216 .
N31 N32 1.19(2) .
N31 Zn2 2.16(11) 3_565
N32 N33 1.379(18) .
N33 N32 1.379(18) 2_665
O5W O5W 1.54(12) 3_556
